data_2101538
loop_
_publ_author_name
'Espinosa, E.'
'Lecomte, C.'
'Molins, E.'
'Veintemillas, S.'
'Cousson, A.'
'Paulus, W.'

_publ_section_title
;
 Electron density study of a new non-linear optical material:
 <small>L</small>-arginine phosphate monohydrate (LAP). Comparison
 between <i>X</i>--<i>X</i> and <i>X</i>--(<i>X</i> + <i>N</i>)
 refinements
;
_journal_issue 3
_journal_name_full 'Acta Crystallographica Section B'
_journal_page_first 519
_journal_page_last 534
_journal_paper_doi 10.1107/S0108768195015205
_journal_volume 52
_journal_year 1996
_chemical_formula_sum 'C6 H19 N4 O7 P'
_chemical_formula_weight 290.22
_space_group_crystal_system monoclinic
_space_group_IT_number 4
_space_group_name_Hall 'P 2yb'
_space_group_name_H-M_alt 'P 1 21 1'
_cell_angle_alpha 90.0
_cell_angle_beta 98.05(2)
_cell_angle_gamma 90.0
_cell_formula_units_Z 2
_cell_length_a 7.3190(10)
_cell_length_b 7.912(2)
_cell_length_c 10.779(3)
_cell_measurement_reflns_used 25
_cell_measurement_temperature 130(3)
_cell_measurement_theta_max 28
_cell_measurement_theta_min 13
_cell_volume 618.0
_diffrn_radiation_type MoK\a
_diffrn_radiation_wavelength 0.71069
_exptl_absorpt_coefficient_mu 0.24
_exptl_crystal_colour colorless
_exptl_crystal_density_diffrn 1.54
_exptl_crystal_description prismatic
_exptl_crystal_size_max 0.32
_exptl_crystal_size_mid 0.26
_exptl_crystal_size_min 0.22
_cod_data_source_file pa0310.cif
_cod_depositor_comments
;
 Added _atom_site_type_symbol label and values.

 Antanas Vaitkus
 2013-04-09
;
_cod_original_formula_sum 'C6 H19 N4 O7 P1'
_cod_database_code 2101538

loop_
_space_group_symop_id
_space_group_symop_operation_xyz
1 x,y,z
2 -x,y+1/2,-z

loop_
_atom_site_label
_atom_site_type_symbol
_atom_site_fract_x
_atom_site_fract_y
_atom_site_fract_z
P P .177850(10) -.75000 -.011070(10)
O1 O .00841(6) -.84217(6) .01750(5)
O2 O .35331(6) -.84975(6) .01192(5)
O3 O .13307(8) -.69575(7) -.15424(5)
O4 O .20951(8) -.58189(6) .06590(5)
O5 O .92774(5) -.83473(5) .36145(4)
O6 O .68797(5) -.94675(5) .23726(3)
Ow O .84434(7) -.08286(7) .52302(6)
N1 N .68587(5) -.68227(5) .07535(4)
N2 N .49752(6) -.22288(5) .37154(4)
N3 N .30748(6) -.06272(6) .23001(4)
N4 N .18779(6) -.29494(5) .31828(4)
C1 C .79573(5) -.82611(5) .27524(3)
C2 C .75441(5) -.65491(5) .21059(4)
C3 C .61143(6) -.55419(5) .27091(4)
C4 C .69046(5) -.47930(5) .39745(5)
C5 C .55154(6) -.36765(6) .45214(4)
C6 C .33125(6) -.19593(5) .30715(3)
H1 H .88076 -.58240 .21338
H2 H .78395 -.72918 .02447
H3 H .65262 -.57253 .02545
H4 H .56540 -.75117 .05688
H5 H .49383 -.63517 .27848
H6 H .56007 -.45868 .20260
H7 H .73593 -.58012 .46284
H8 H .81598 -.41011 .38897
H9 H .42748 -.43302 .46986
H10 H .60230 -.32745 .54696
H11 H .60266 -.13865 .36289
H12 H .41948 .00533 .20898
H13 H .18075 -.02749 .18266
H14 H .19486 -.39085 .38360
H15 H .06255 -.26686 .26562
H16 H .90975 -.02129 .46503
H17 H .93818 -.15604 .56720
H18 H .22240 -.62481 -.19264
H19 H .09851 -.50811 .05175

loop_
_geom_angle_atom_site_label_1
_geom_angle_atom_site_label_2
_geom_angle_atom_site_label_3
_geom_angle
O1 P O2 114.97(3)
O1 P O3 105.38(3)
O1 P O4 111.55(3)
O2 P O3 110.97(3)
O2 P O4 107.44(3)
O3 P O4 106.23(4)
P O3 H18 119.8
P O4 H19 111.1
H16 Ow H17 103.7
C2 N1 H2 114.1
C2 N1 H3 114.2
C2 N1 H4 115.3
H2 N1 H3 99.0
H2 N1 H4 110.3
H3 N1 H4 102.2
C5 N2 C6 126.03(4)
C5 N2 H11 114.7
C6 N2 H11 119.2
C6 N3 H12 120.6
C6 N3 H13 123.3
H12 N3 H13 115.9
C6 N4 H14 122.0
C6 N4 H15 118.4
H14 N4 H15 119.3
O5 C1 O6 125.58(4)
O5 C1 C2 118.07(4)
O6 C1 C2 116.33(3)
N1 C2 C1 109.52(3)
N1 C2 C3 109.56(3)
N1 C2 H1 105.8
C1 C2 C3 111.70(3)
C1 C2 H1 110.0
C3 C2 H1 110.1
C2 C3 C4 112.71(3)
C2 C3 H5 108.7
C2 C3 H6 105.5
C4 C3 H5 111.6
C4 C3 H6 112.9
H5 C3 H6 105.0
C3 C4 C5 112.37(3)
C3 C4 H7 109.8
C3 C4 H8 109.9
C5 C4 H7 109.6
C5 C4 H8 111.0
H7 C4 H8 103.9
N2 C5 C4 111.36(3)
N2 C5 H9 108.4
N2 C5 H10 111.1
C4 C5 H9 114.3
C4 C5 H10 112.0
H9 C5 H10 99.1
N2 C6 N3 118.68(4)
N2 C6 N4 122.33(4)
N3 C6 N4 118.99(4)

loop_
_geom_bond_atom_site_label_1
_geom_bond_atom_site_label_2
_geom_bond_distance
P O1 1.5072(4)
P O2 1.4981(4)
P O3 1.5911(5)
P O4 1.5676(5)
O5 C1 1.2450(5)
O6 C1 1.2690(5)
N1 C2 1.4895(5)
N2 C5 1.4584(6)
N2 C6 1.3310(5)
N3 C6 1.3387(5)
N4 C6 1.3289(5)
C1 C2 1.5339(5)
C2 C3 1.5308(6)
C3 C4 1.5248(6)
C4 C5 1.5263(6)
C2 H1 1.085
N1 H2 1.032
N1 H3 1.032
N1 H4 1.032
C3 H5 1.085
C3 H6 1.085
C4 H7 1.085
C4 H8 1.085
C5 H9 1.085
C5 H10 1.085
N2 H11 1.032
N3 H12 1.032
N3 H13 1.032
N4 H14 1.032
N4 H15 1.032
Ow H16 0.970
Ow H17 0.970
O3 H18 0.995
O4 H19 0.995
